data_7128302
loop_
_publ_author_name
'Luo, Yang-Hui'
'Zhang, Lan'
'Fang, Wen-Xia'
'Ma, Shu-Hua'
'Dong, Hui'
'Su, Shan'
'Zheng, Zi-Yue'
'Li, Di-Ning'
'Zhai, Li-Hai'

_publ_section_title
;
 2D hydrogen-bonded organic frameworks: in-site generation and subsequent
 exfoliation.
;
_journal_issue 48
_journal_name_full 'Chemical communications (Cambridge, England)'
_journal_page_first 5901
_journal_page_last 5904
_journal_paper_doi 10.1039/d1cc01626a
_journal_volume 57
_journal_year 2021
_chemical_formula_sum 'C54 H48 N6 O10'
_chemical_formula_weight 940.98
_space_group_crystal_system monoclinic
_space_group_IT_number 12
_space_group_name_Hall '-C 2y'
_space_group_name_H-M_alt 'C 1 2/m 1'
_atom_sites_solution_hydrogens mixed
_audit_creation_method SHELXL-2014
_audit_update_record
;
2021-04-29 deposited with the CCDC.	2021-05-10 downloaded from the CCDC.
;
_cell_angle_alpha 90
_cell_angle_beta 100.389(6)
_cell_angle_gamma 90
_cell_formula_units_Z 2
_cell_length_a 13.5937(9)
_cell_length_b 17.9179(12)
_cell_length_c 11.5204(7)
_cell_measurement_temperature 293(2)
_cell_volume 2760.0(3)
_computing_structure_refinement 'SHELXL-2014 (Sheldrick, 2014)'
_diffrn_ambient_temperature 293(2)
_diffrn_measured_fraction_theta_full 0.994
_diffrn_measured_fraction_theta_max 0.951
_diffrn_radiation_type CuK\a
_diffrn_radiation_wavelength 1.54184
_diffrn_reflns_av_R_equivalents 0.0274
_diffrn_reflns_av_unetI/netI 0.0154
_diffrn_reflns_Laue_measured_fraction_full 0.994
_diffrn_reflns_Laue_measured_fraction_max 0.951
_diffrn_reflns_limit_h_max 17
_diffrn_reflns_limit_h_min -15
_diffrn_reflns_limit_k_max 19
_diffrn_reflns_limit_k_min -22
_diffrn_reflns_limit_l_max 13
_diffrn_reflns_limit_l_min -14
_diffrn_reflns_number 12342
_diffrn_reflns_point_group_measured_fraction_full 0.994
_diffrn_reflns_point_group_measured_fraction_max 0.951
_diffrn_reflns_theta_full 67.684
_diffrn_reflns_theta_max 76.961
_diffrn_reflns_theta_min 3.901
_exptl_absorpt_coefficient_mu 0.650
_exptl_crystal_density_diffrn 1.132
_exptl_crystal_F_000 988
_refine_diff_density_max 1.706
_refine_diff_density_min -0.704
_refine_diff_density_rms 0.223
_refine_ls_extinction_coef 0.007(2)
_refine_ls_extinction_expression Fc^*^=kFc[1+0.001xFc^2^\l^3^/sin(2\q)]^-1/4^
_refine_ls_extinction_method SHELXL
_refine_ls_goodness_of_fit_ref 2.212
_refine_ls_hydrogen_treatment mixed
_refine_ls_matrix_type full
_refine_ls_number_parameters 176
_refine_ls_number_reflns 2881
_refine_ls_number_restraints 0
_refine_ls_restrained_S_all 2.212
_refine_ls_R_factor_all 0.1647
_refine_ls_R_factor_gt 0.1565
_refine_ls_shift/su_max 2.362
_refine_ls_shift/su_mean 0.050
_refine_ls_structure_factor_coef Fsqd
_refine_ls_weighting_details 'w=1/[\s^2^(Fo^2^)+(0.2000P)^2^] where P=(Fo^2^+2Fc^2^)/3'
_refine_ls_weighting_scheme calc
_refine_ls_wR_factor_gt 0.4304
_refine_ls_wR_factor_ref 0.4569
_reflns_Friedel_coverage 0.000
_reflns_number_gt 2454
_reflns_number_total 2881
_reflns_threshold_expression 'I > 2\s(I)'
_cod_data_source_file d1cc01626a2.cif
_cod_data_source_block SEU-1
_cod_depositor_comments 'Adding full bibliography for 7128302--7128303.cif.'
_cod_original_sg_symbol_H-M 'C 2/m'
_cod_database_code 7128302
_shelx_space_group_comment
;
The symmetry employed for this shelxl refinement is uniquely defined
by the following loop, which should always be used as a source of
symmetry information in preference to the above space-group names.
They are only intended as comments.
;
_shelxl_version_number 2014-3

loop_
_space_group_symop_operation_xyz
'x, y, z'
'-x, y, -z'
'x+1/2, y+1/2, z'
'-x+1/2, y+1/2, -z'
'-x, -y, -z'
'x, -y, z'
'-x+1/2, -y+1/2, -z'
'x+1/2, -y+1/2, z'

loop_
_atom_site_label
_atom_site_type_symbol
_atom_site_fract_x
_atom_site_fract_y
_atom_site_fract_z
_atom_site_U_iso_or_equiv
_atom_site_adp_type
_atom_site_occupancy
_atom_site_site_symmetry_order
_atom_site_calc_flag
_atom_site_refinement_flags_posn
_atom_site_refinement_flags_adp
_atom_site_refinement_flags_occupancy
_atom_site_disorder_assembly
_atom_site_disorder_group
O4 O 0.5624(2) 0.5000 0.9488(3) 0.0566(9) Uani 1 2 d S T P . .
N002 N 0.9171(3) 1.0000 0.6354(3) 0.0457(9) Uani 1 2 d S T P . .
H002 H 0.9525 1.0000 0.5806 0.055 Uiso 1 2 calc R U P . .
N003 N 1.0000 0.88599(18) 0.5000 0.0446(9) Uani 1 2 d S T P . .
H003 H 1.0000 0.9340 0.5000 0.053 Uiso 1 2 calc R U P . .
O004 O 0.7759(2) 0.6086(2) 1.0060(3) 0.0989(13) Uani 1 1 d . . . . .
C005 C 0.8570(2) 0.80464(16) 0.7239(2) 0.0476(8) Uani 1 1 d . . . . .
O006 O 0.6380(2) 0.6191(2) 0.8725(4) 0.0995(13) Uani 1 1 d . . . . .
H006 H 0.6378 0.5840 0.8267 0.149 Uiso 1 1 calc R U . . .
C007 C 0.95623(19) 0.84046(15) 0.5696(2) 0.0435(8) Uani 1 1 d . . . . .
C008 C 0.9017(2) 0.86332(15) 0.6567(2) 0.0451(8) Uani 1 1 d . . . . .
C009 C 0.8849(2) 0.93739(16) 0.6854(2) 0.0452(8) Uani 1 1 d . . . . .
C00A C 0.9726(2) 0.76260(16) 0.5440(3) 0.0504(9) Uani 1 1 d . . . . .
H00A H 0.9501 0.7211 0.5802 0.060 Uiso 1 1 calc R U . . .
C00B C 0.8286(2) 0.96207(18) 0.7717(3) 0.0523(9) Uani 1 1 d . . . . .
H00B H 0.7975 0.9316 0.8195 0.063 Uiso 1 1 calc R U . . .
C00C C 0.7724(2) 0.69655(17) 0.8499(3) 0.0534(9) Uani 1 1 d . . . . .
C00D C 0.7299(3) 0.6370(2) 0.9167(3) 0.0626(10) Uani 1 1 d . . . . .
C00E C 0.9098(3) 0.7762(2) 0.8293(3) 0.0707(12) Uani 1 1 d . . . . .
H00E H 0.9742 0.7931 0.8583 0.085 Uiso 1 1 calc R U . . .
C00F C 0.8670(3) 0.7226(2) 0.8914(3) 0.0711(12) Uani 1 1 d . . . . .
H00F H 0.9028 0.7041 0.9619 0.085 Uiso 1 1 calc R U . . .
C00G C 0.7630(3) 0.7782(2) 0.6837(3) 0.0744(13) Uani 1 1 d . . . . .
H00G H 0.7274 0.7962 0.6127 0.089 Uiso 1 1 calc R U . . .
C00H C 0.7187(3) 0.7248(2) 0.7460(4) 0.0732(12) Uani 1 1 d . . . . .
H00H H 0.6539 0.7085 0.7179 0.088 Uiso 1 1 calc R U . . .
N00I N 0.7070(8) 1.0000 0.4131(8) 0.139(4) Uani 1 2 d S T P . .
C00J C 0.5000 0.4680(4) 1.0000 0.094(2) Uani 1 2 d S T P . .
C1 C 0.667(2) 0.9284(7) 0.455(2) 0.36(3) Uani 0.5 1 d . . P . .
H1A H 0.7057 0.8872 0.4348 0.536 Uiso 0.5 1 calc R U P . .
H1B H 0.5984 0.9222 0.4177 0.536 Uiso 0.5 1 calc R U P . .
H1C H 0.6714 0.9302 0.5390 0.536 Uiso 0.5 1 calc R U P . .
C2 C 0.7894(12) 1.0000 0.3399(15) 0.172(5) Uani 1 2 d S T P . .
H2A H 0.8357 1.0396 0.3660 0.259 Uiso 0.5 1 calc R U P . .
H2B H 0.7607 1.0073 0.2583 0.259 Uiso 0.5 1 calc R U P . .
H2C H 0.8240 0.9531 0.3492 0.259 Uiso 0.5 1 calc R U P . .
H1 H 0.5000 0.410(3) 1.0000 0.044(11) Uiso 1 2 d S . P . .

loop_
_atom_site_aniso_label
_atom_site_aniso_U_11
_atom_site_aniso_U_22
_atom_site_aniso_U_33
_atom_site_aniso_U_23
_atom_site_aniso_U_13
_atom_site_aniso_U_12
O4 0.0586(17) 0.0439(17) 0.0762(19) 0.000 0.0358(14) 0.000
N002 0.0573(18) 0.0351(17) 0.0520(17) 0.000 0.0290(13) 0.000
N003 0.0582(18) 0.0262(16) 0.0542(17) 0.000 0.0233(13) 0.000
O004 0.090(2) 0.109(3) 0.095(2) 0.0576(19) 0.0101(16) -0.0223(18)
C005 0.0570(16) 0.0366(15) 0.0539(15) 0.0050(11) 0.0226(11) -0.0033(11)
O006 0.0771(19) 0.089(3) 0.129(3) 0.052(2) 0.0104(18) -0.0267(16)
C007 0.0531(14) 0.0309(15) 0.0498(14) 0.0004(10) 0.0182(10) -0.0002(10)
C008 0.0504(14) 0.0381(16) 0.0511(14) 0.0056(11) 0.0210(10) -0.0032(11)
C009 0.0545(15) 0.0367(16) 0.0499(14) 0.0019(10) 0.0239(10) -0.0015(11)
C00A 0.0596(16) 0.0340(16) 0.0603(16) 0.0022(11) 0.0182(12) -0.0018(11)
C00B 0.0644(17) 0.0452(18) 0.0546(15) 0.0017(12) 0.0306(13) -0.0015(12)
C00C 0.0616(18) 0.0434(17) 0.0596(17) 0.0083(13) 0.0228(13) -0.0062(12)
C00D 0.0702(19) 0.0506(19) 0.072(2) 0.0148(15) 0.0259(15) -0.0064(14)
C00E 0.0599(19) 0.078(3) 0.073(2) 0.0265(18) 0.0066(15) -0.0218(17)
C00F 0.070(2) 0.073(3) 0.068(2) 0.0284(18) 0.0074(15) -0.0109(17)
C00G 0.071(2) 0.076(3) 0.072(2) 0.0341(19) 0.0016(16) -0.0192(18)
C00H 0.0612(19) 0.071(3) 0.085(2) 0.0281(19) 0.0063(17) -0.0188(16)
N00I 0.179(9) 0.088(5) 0.126(6) 0.000 -0.041(6) 0.000
C00J 0.094(4) 0.076(4) 0.119(5) 0.000 0.037(4) 0.000
C1 0.44(4) 0.061(8) 0.42(4) -0.085(14) -0.33(4) 0.088(15)
C2 0.136(9) 0.192(15) 0.194(13) 0.000 0.041(10) 0.000

loop_
_atom_type_symbol
_atom_type_description
_atom_type_scat_dispersion_real
_atom_type_scat_dispersion_imag
_atom_type_scat_source
C C 0.0181 0.0091 'International Tables Vol C Tables 4.2.6.8 and 6.1.1.4'
H H 0.0000 0.0000 'International Tables Vol C Tables 4.2.6.8 and 6.1.1.4'
N N 0.0311 0.0180 'International Tables Vol C Tables 4.2.6.8 and 6.1.1.4'
O O 0.0492 0.0322 'International Tables Vol C Tables 4.2.6.8 and 6.1.1.4'

loop_
_geom_angle_atom_site_label_1
_geom_angle_atom_site_label_2
_geom_angle_atom_site_label_3
_geom_angle
_geom_angle_site_symmetry_1
_geom_angle_site_symmetry_3
_geom_angle_publ_flag
C00J O4 C00J 54.4(6) . 5_667 ?
C009 N002 C009 110.1(3) 6_575 . ?
C009 N002 H002 124.9 6_575 . ?
C009 N002 H002 124.9 . . ?
C007 N003 C007 105.9(3) 2_756 . ?
C007 N003 H003 127.0 2_756 . ?
C007 N003 H003 127.0 . . ?
C00G C005 C00E 118.3(3) . . ?
C00G C005 C008 120.7(3) . . ?
C00E C005 C008 121.0(3) . . ?
C00D O006 H006 109.4 . . ?
N003 C007 C008 126.1(3) . . ?
N003 C007 C00A 111.0(2) . . ?
C008 C007 C00A 122.9(3) . . ?
C009 C008 C007 125.0(3) . . ?
C009 C008 C005 116.5(2) . . ?
C007 C008 C005 118.5(3) . . ?
N002 C009 C008 127.0(2) . . ?
N002 C009 C00B 106.9(3) . . ?
C008 C009 C00B 126.1(3) . . ?
C00A C00A C007 106.01(16) 2_756 . ?
C00A C00A H00A 127.0 2_756 . ?
C007 C00A H00A 127.0 . . ?
C00B C00B C009 108.02(17) 6_575 . ?
C00B C00B H00B 126.0 6_575 . ?
C009 C00B H00B 126.0 . . ?
C00F C00C C00H 119.6(3) . . ?
C00F C00C C00D 119.4(3) . . ?
C00H C00C C00D 121.1(3) . . ?
O004 C00D O006 122.6(3) . . ?
O004 C00D C00C 123.2(3) . . ?
O006 C00D C00C 114.1(3) . . ?
C00F C00E C005 120.3(3) . . ?
C00F C00E H00E 119.8 . . ?
C005 C00E H00E 119.9 . . ?
C00C C00F C00E 120.8(3) . . ?
C00C C00F H00F 119.6 . . ?
C00E C00F H00F 119.6 . . ?
C005 C00G C00H 121.9(3) . . ?
C005 C00G H00G 119.1 . . ?
C00H C00G H00G 119.1 . . ?
C00C C00H C00G 119.2(3) . . ?
C00C C00H H00H 120.4 . . ?
C00G C00H H00H 120.4 . . ?
C2 N00I C1 121.5(13) . . ?
C2 N00I C1 121.5(13) . 6_575 ?
C1 N00I C1 117(3) . 6_575 ?
C00J C00J O4 62.8(3) 5_667 5_667 ?
C00J C00J O4 62.8(3) 5_667 . ?
O4 C00J O4 125.6(6) 5_667 . ?
C00J C00J H1 180.00(2) 5_667 . ?
O4 C00J H1 117.2(3) 5_667 . ?
O4 C00J H1 117.2(3) . . ?
N00I C1 H1A 120.7 . . ?
N00I C1 H1B 120.4 . . ?
H1A C1 H1B 96.5 . . ?
N00I C1 H1C 120.8 . . ?
H1A C1 H1C 96.3 . . ?
H1B C1 H1C 96.3 . . ?
N00I C2 H2A 109.5 . . ?
N00I C2 H2B 109.4 . . ?
H2A C2 H2B 109.5 . . ?
N00I C2 H2C 109.5 . . ?
H2A C2 H2C 109.5 . . ?
H2B C2 H2C 109.5 . . ?

loop_
_geom_bond_atom_site_label_1
_geom_bond_atom_site_label_2
_geom_bond_distance
_geom_bond_site_symmetry_2
_geom_bond_publ_flag
O4 C00J 1.256(4) . ?
O4 C00J 1.256(4) 5_667 ?
N002 C009 1.368(3) 6_575 ?
N002 C009 1.368(3) . ?
N002 H002 0.8600 . ?
N003 C007 1.355(3) 2_756 ?
N003 C007 1.355(3) . ?
N003 H003 0.8600 . ?
O004 C00D 1.216(5) . ?
C005 C00G 1.363(5) . ?
C005 C00E 1.392(4) . ?
C005 C008 1.498(3) . ?
O006 C00D 1.301(5) . ?
O006 H006 0.8200 . ?
C007 C008 1.412(4) . ?
C007 C00A 1.451(4) . ?
C008 C009 1.396(4) . ?
C009 C00B 1.429(4) . ?
C00A C00A 1.362(6) 2_756 ?
C00A H00A 0.9300 . ?
C00B C00B 1.359(6) 6_575 ?
C00B H00B 0.9300 . ?
C00C C00F 1.370(5) . ?
C00C C00H 1.381(5) . ?
C00C C00D 1.492(4) . ?
C00E C00F 1.386(5) . ?
C00E H00E 0.9300 . ?
C00F H00F 0.9300 . ?
C00G C00H 1.396(5) . ?
C00G H00G 0.9300 . ?
C00H H00H 0.9300 . ?
N00I C2 1.520(18) . ?
N00I C1 1.51(3) . ?
N00I C1 1.51(3) 6_575 ?
C00J C00J 1.148(16) 5_667 ?
C00J O4 1.256(4) 5_667 ?
C00J H1 1.05(5) . ?
C1 H1A 1.0718 . ?
C1 H1B 1.0698 . ?
C1 H1C 1.0729 . ?
C2 H2A 0.9601 . ?
C2 H2B 0.9601 . ?
C2 H2C 0.9601 . ?
